data_4502943
loop_
_publ_author_name
'Bacchi, Alessia'
'Carcelli, Mauro'
'Pelagatti, Paolo'
'Rispoli, Gabriele'
'Rogolino, Dominga'

_publ_section_title
;
 Supramolecular Architectures of Pt(II) Complexes Controlled by Hydrogen
 Bonds and by Guest Molecules
;
_journal_issue 1
_journal_name_full 'Crystal Growth &amp; Design'
_journal_page_first 387
_journal_paper_doi 10.1021/cg201185c
_journal_volume 12
_journal_year 2012
_chemical_formula_sum 'C42 H42 Cl2 N2 O4 Pt'
_chemical_formula_weight 904.77
_chemical_name_systematic
; 
 ? 
;
_space_group_IT_number 14
_symmetry_cell_setting monoclinic
_symmetry_space_group_name_Hall '-P 2yn'
_symmetry_space_group_name_H-M 'P 1 21/n 1'
_atom_sites_solution_hydrogens geom
_atom_sites_solution_primary direct
_atom_sites_solution_secondary difmap
_audit_creation_method SHELXL-97
_cell_angle_alpha 90.00
_cell_angle_beta 104.342(2)
_cell_angle_gamma 90.00
_cell_formula_units_Z 2
_cell_length_a 7.288(1)
_cell_length_b 18.572(3)
_cell_length_c 14.618(2)
_cell_measurement_temperature 293(2)
_cell_volume 1916.9(5)
_computing_structure_refinement 'SHELXL-97 (Sheldrick, 1997)'
_computing_structure_solution 'SHELXS-97 (Sheldrick, 1990)'
_diffrn_ambient_temperature 293(2)
_diffrn_detector_area_resol_mean 8.2
_diffrn_measured_fraction_theta_full 0.997
_diffrn_measured_fraction_theta_max 0.997
_diffrn_measurement_device_type diffractometer
_diffrn_measurement_method '\w scan'
_diffrn_radiation_monochromator graphite
_diffrn_radiation_source 'fine-focus sealed tube'
_diffrn_radiation_type MoK\a
_diffrn_radiation_wavelength 0.71073
_diffrn_reflns_av_R_equivalents 0.0423
_diffrn_reflns_av_sigmaI/netI 0.0285
_diffrn_reflns_limit_h_max 9
_diffrn_reflns_limit_h_min -9
_diffrn_reflns_limit_k_max 23
_diffrn_reflns_limit_k_min -23
_diffrn_reflns_limit_l_max 18
_diffrn_reflns_limit_l_min -18
_diffrn_reflns_number 19042
_diffrn_reflns_theta_full 26.41
_diffrn_reflns_theta_max 26.41
_diffrn_reflns_theta_min 1.81
_diffrn_standards_decay_% 0
_exptl_absorpt_coefficient_mu 3.843
_exptl_absorpt_correction_T_max 1.0
_exptl_absorpt_correction_T_min 0.650912
_exptl_absorpt_correction_type multi-scan
_exptl_absorpt_process_details 'SADABS procedure'
_exptl_crystal_colour yellow
_exptl_crystal_density_diffrn 1.568
_exptl_crystal_density_method 'not measured'
_exptl_crystal_description prism
_exptl_crystal_F_000 904
_exptl_crystal_size_max 0.06
_exptl_crystal_size_mid 0.05
_exptl_crystal_size_min 0.03
_refine_diff_density_max 4.020
_refine_diff_density_min -8.745
_refine_diff_density_rms 0.509
_refine_ls_extinction_method none
_refine_ls_goodness_of_fit_ref 1.320
_refine_ls_hydrogen_treatment mixed
_refine_ls_matrix_type full
_refine_ls_number_parameters 81
_refine_ls_number_reflns 3926
_refine_ls_number_restraints 2
_refine_ls_restrained_S_all 1.319
_refine_ls_R_factor_all 0.2433
_refine_ls_R_factor_gt 0.2360
_refine_ls_shift/su_max 0.662
_refine_ls_shift/su_mean 0.020
_refine_ls_structure_factor_coef Fsqd
_refine_ls_weighting_details 'calc w=1/[\s^2^(Fo^2^)+(0.0000P)^2^+446.7318P] where P=(Fo^2^+2Fc^2^)/3'
_refine_ls_weighting_scheme calc
_refine_ls_wR_factor_gt 0.5499
_refine_ls_wR_factor_ref 0.5525
_reflns_number_gt 3466
_reflns_number_total 3926
_reflns_threshold_expression >2sigma(I)
_cod_data_source_file cg201185c_si_001.cif
_cod_data_source_block pt-Me2CO-trans
_cod_original_sg_symbol_H-M P21/n
_cod_database_code 4502943

loop_
_symmetry_equiv_pos_as_xyz
'x, y, z'
'-x+1/2, y+1/2, -z+1/2'
'-x, -y, -z'
'x-1/2, -y-1/2, z-1/2'

loop_
_atom_site_label
_atom_site_type_symbol
_atom_site_fract_x
_atom_site_fract_y
_atom_site_fract_z
_atom_site_U_iso_or_equiv
_atom_site_adp_type
_atom_site_occupancy
_atom_site_symmetry_multiplicity
_atom_site_calc_flag
_atom_site_refinement_flags
_atom_site_disorder_group
Pt Pt 0.0000 0.0000 0.5000 0.0341(7) Uiso 0.880(7) 2 d SP 1
Cl Cl 0.2753(15) -0.0299(6) 0.6099(8) 0.036(2) Uiso 0.880(7) 1 d P 1
O1 O -0.638(5) -0.2608(18) 0.531(2) 0.040(7) Uiso 0.880(7) 1 d PD 1
O2 O -0.891(6) -0.373(2) 0.478(3) 0.066(11) Uiso 0.880(7) 1 d P 1
C1 C -0.451(5) -0.285(2) 0.543(3) 0.026(8) Uiso 0.880(7) 1 d PD 1
C2 C -0.328(3) -0.2182(10) 0.5379(19) 0.028(8) Uiso 0.880(7) 1 d PG 1
C3 C -0.404(3) -0.1523(12) 0.5548(18) 0.031(9) Uiso 0.880(7) 1 d PG 1
H3 H -0.5205 -0.1505 0.5699 0.037 Uiso 0.880(7) 1 calc PR 1
C4 C -0.305(3) -0.0890(10) 0.5491(16) 0.021(7) Uiso 0.880(7) 1 d PG 1
H4 H -0.3559 -0.0449 0.5604 0.025 Uiso 0.880(7) 1 calc PR 1
N1 N -0.131(3) -0.0917(9) 0.5265(16) 0.023(6) Uiso 0.880(7) 1 d PG 1
C5 C -0.055(2) -0.1577(11) 0.5097(17) 0.025(8) Uiso 0.880(7) 1 d PG 1
H5 H 0.0613 -0.1595 0.4946 0.030 Uiso 0.880(7) 1 calc PR 1
C6 C -0.154(3) -0.2209(9) 0.5154(18) 0.022(7) Uiso 0.880(7) 1 d PG 1
H6 H -0.1033 -0.2650 0.5041 0.026 Uiso 0.880(7) 1 calc PR 1
C7 C -0.446(4) -0.3353(14) 0.4607(17) 0.025(8) Uiso 0.880(7) 1 d PG 1
C8 C -0.399(5) -0.4078(15) 0.4736(17) 0.045(11) Uiso 0.880(7) 1 d PG 1
H8 H -0.3649 -0.4270 0.5342 0.054 Uiso 0.880(7) 1 calc PR 1
C9 C -0.402(5) -0.4515(12) 0.396(2) 0.050(12) Uiso 0.880(7) 1 d PG 1
H9 H -0.3703 -0.4999 0.4047 0.060 Uiso 0.880(7) 1 calc PR 1
C10 C -0.452(6) -0.4227(18) 0.3055(19) 0.049(12) Uiso 0.880(7) 1 d PG 1
H10 H -0.4544 -0.4519 0.2535 0.059 Uiso 0.880(7) 1 calc PR 1
C11 C -0.499(6) -0.3502(19) 0.2925(15) 0.38(15) Uiso 0.880(7) 1 d PG 1
H11 H -0.5331 -0.3310 0.2319 0.454 Uiso 0.880(7) 1 calc PR 1
C12 C -0.496(5) -0.3066(13) 0.370(2) 0.034(9) Uiso 0.880(7) 1 d PG 1
H12 H -0.5276 -0.2581 0.3615 0.041 Uiso 0.880(7) 1 calc PR 1
C13 C -0.379(4) -0.3218(16) 0.6402(17) 0.029(8) Uiso 0.880(7) 1 d PG 1
C14 C -0.190(4) -0.3415(19) 0.672(2) 0.056(14) Uiso 0.880(7) 1 d PG 1
H14 H -0.1043 -0.3309 0.6365 0.068 Uiso 0.880(7) 1 calc PR 1
C15 C -0.129(4) -0.3771(19) 0.758(2) 0.048(12) Uiso 0.880(7) 1 d PG 1
H15 H -0.0022 -0.3903 0.7797 0.057 Uiso 0.880(7) 1 calc PR 1
C16 C -0.257(5) -0.3930(19) 0.8118(19) 0.055(14) Uiso 0.880(7) 1 d PG 1
H16 H -0.2156 -0.4169 0.8692 0.066 Uiso 0.880(7) 1 calc PR 1
C17 C -0.446(4) -0.373(2) 0.780(2) 0.08(2) Uiso 0.880(7) 1 d PG 1
H17 H -0.5311 -0.3839 0.8156 0.095 Uiso 0.880(7) 1 calc PR 1
C18 C -0.507(3) -0.3377(19) 0.694(2) 0.036(10) Uiso 0.880(7) 1 d PG 1
H18 H -0.6332 -0.3245 0.6724 0.043 Uiso 0.880(7) 1 calc PR 1
C19 C -0.939(8) -0.391(3) 0.389(4) 0.050(12) Uiso 0.880(7) 1 d P 1
C20 C -0.991(8) -0.333(3) 0.313(4) 0.054(13) Uiso 0.880(7) 1 d P 1
H20A H -1.0765 -0.2992 0.3291 0.081 Uiso 0.880(7) 1 calc PR 1
H20B H -1.0501 -0.3553 0.2532 0.081 Uiso 0.880(7) 1 calc PR 1
H20C H -0.8779 -0.3085 0.3071 0.081 Uiso 0.880(7) 1 calc PR 1
C21 C -0.954(9) -0.468(3) 0.364(4) 0.065(16) Uiso 0.880(7) 1 d P 1
H21A H -0.8462 -0.4822 0.3411 0.098 Uiso 0.880(7) 1 calc PR 1
H21B H -1.0677 -0.4761 0.3149 0.098 Uiso 0.880(7) 1 calc PR 1
H21C H -0.9583 -0.4965 0.4180 0.098 Uiso 0.880(7) 1 calc PR 1
Pt2 Pt -0.5000 0.0000 0.5000 0.048(6) Uiso 0.120(7) 2 d SP 2
Cl10 Cl -0.785(11) -0.032(4) 0.394(6) 0.050 Uiso 0.120(7) 1 d PG 2
O100 O 0.128(9) -0.262(4) 0.473(7) 0.050 Uiso 0.120(7) 1 d PG 2
O200 O 0.383(11) -0.375(5) 0.525(8) 0.050 Uiso 0.120(7) 1 d PG 2
C100 C -0.059(9) -0.287(4) 0.460(5) 0.050 Uiso 0.120(7) 1 d PG 2
C200 C -0.181(9) -0.220(4) 0.466(5) 0.050 Uiso 0.120(7) 1 d PG 2
C600 C -0.105(9) -0.154(4) 0.452(6) 0.050 Uiso 0.120(7) 1 d PG 2
H600 H 0.0131 -0.1516 0.4377 0.060 Uiso 0.120(7) 1 calc PR 2
C500 C -0.204(10) -0.091(4) 0.458(7) 0.050 Uiso 0.120(7) 1 d PG 2
H500 H -0.1524 -0.0466 0.4487 0.060 Uiso 0.120(7) 1 calc PR 2
N100 N -0.380(10) -0.094(4) 0.479(5) 0.050 Uiso 0.120(7) 1 d PG 2
C400 C -0.456(9) -0.161(4) 0.493(5) 0.050 Uiso 0.120(7) 1 d PG 2
H400 H -0.5742 -0.1631 0.5068 0.060 Uiso 0.120(7) 1 calc PR 2
C300 C -0.357(9) -0.224(4) 0.486(5) 0.050 Uiso 0.120(7) 1 d PG 2
H300 H -0.4087 -0.2682 0.4959 0.060 Uiso 0.120(7) 1 calc PR 2
C700 C -0.067(10) -0.339(4) 0.540(6) 0.050 Uiso 0.120(7) 1 d PG 2
C800 C -0.114(12) -0.411(4) 0.525(7) 0.050 Uiso 0.120(7) 1 d PG 2
H800 H -0.1472 -0.4291 0.4639 0.060 Uiso 0.120(7) 1 calc PR 2
C900 C -0.112(14) -0.456(5) 0.601(9) 0.050 Uiso 0.120(7) 1 d PG 2
H900 H -0.1437 -0.5044 0.5909 0.060 Uiso 0.120(7) 1 calc PR 2
C111 C -0.063(16) -0.429(6) 0.693(8) 0.050 Uiso 0.120(7) 1 d PG 2
H111 H -0.0618 -0.4590 0.7435 0.060 Uiso 0.120(7) 1 calc PR 2
C110 C -0.016(16) -0.357(6) 0.708(6) 0.050 Uiso 0.120(7) 1 d PG 2
H110 H 0.0166 -0.3383 0.7690 0.060 Uiso 0.120(7) 1 calc PR 2
C120 C -0.018(12) -0.311(5) 0.632(5) 0.050 Uiso 0.120(7) 1 d PG 2
H120 H 0.0131 -0.2630 0.6420 0.060 Uiso 0.120(7) 1 calc PR 2
C130 C -0.128(12) -0.322(4) 0.361(5) 0.050 Uiso 0.120(7) 1 d PG 2
C140 C -0.316(13) -0.342(4) 0.327(6) 0.050 Uiso 0.120(7) 1 d PG 2
H140 H -0.4039 -0.3317 0.3619 0.060 Uiso 0.120(7) 1 calc PR 2
C150 C -0.374(17) -0.376(6) 0.240(7) 0.050 Uiso 0.120(7) 1 d PG 2
H150 H -0.5004 -0.3889 0.2168 0.060 Uiso 0.120(7) 1 calc PR 2
C160 C -0.24(2) -0.391(7) 0.188(7) 0.050 Uiso 0.120(7) 1 d PG 2
H160 H -0.2820 -0.4136 0.1294 0.060 Uiso 0.120(7) 1 calc PR 2
C170 C -0.055(19) -0.371(7) 0.222(6) 0.050 Uiso 0.120(7) 1 d PG 2
H170 H 0.0328 -0.3810 0.1871 0.060 Uiso 0.120(7) 1 calc PR 2
C180 C 0.003(15) -0.337(6) 0.309(6) 0.050 Uiso 0.120(7) 1 d PG 2
H180 H 0.1293 -0.3238 0.3321 0.060 Uiso 0.120(7) 1 calc PR 2
C190 C 0.428(12) -0.394(6) 0.613(8) 0.050 Uiso 0.120(7) 1 d PG 2
C201 C 0.479(12) -0.338(6) 0.692(8) 0.050 Uiso 0.120(7) 1 d PG 2
H20D H 0.5649 -0.3033 0.6774 0.075 Uiso 0.120(7) 1 calc PR 2
H20E H 0.5369 -0.3612 0.7508 0.075 Uiso 0.120(7) 1 calc PR 2
H20F H 0.3655 -0.3137 0.6981 0.075 Uiso 0.120(7) 1 calc PR 2
C210 C 0.443(14) -0.472(6) 0.637(9) 0.050 Uiso 0.120(7) 1 d PG 2
H21D H 0.4631 -0.4778 0.7040 0.075 Uiso 0.120(7) 1 calc PR 2
H21E H 0.5479 -0.4925 0.6171 0.075 Uiso 0.120(7) 1 calc PR 2
H21F H 0.3284 -0.4961 0.6053 0.075 Uiso 0.120(7) 1 calc PR 2
H112 H 0.2260 -0.2771 0.5228 0.100 Uiso 0.120(7) 1 d PG 2
H100 H -0.740(14) -0.28(3) 0.49(3) 0.100 Uiso 0.880(7) 1 d PD 1

loop_
_atom_type_symbol
_atom_type_description
_atom_type_scat_dispersion_real
_atom_type_scat_dispersion_imag
_atom_type_scat_source
C C 0.0033 0.0016 'International Tables Vol C Tables 4.2.6.8 and 6.1.1.4'
H H 0.0000 0.0000 'International Tables Vol C Tables 4.2.6.8 and 6.1.1.4'
N N 0.0061 0.0033 'International Tables Vol C Tables 4.2.6.8 and 6.1.1.4'
O O 0.0106 0.0060 'International Tables Vol C Tables 4.2.6.8 and 6.1.1.4'
Cl Cl 0.1484 0.1585 'International Tables Vol C Tables 4.2.6.8 and 6.1.1.4'
Pt Pt -1.7033 8.3905 'International Tables Vol C Tables 4.2.6.8 and 6.1.1.4'

loop_
_geom_angle_atom_site_label_1
_geom_angle_atom_site_label_2
_geom_angle_atom_site_label_3
_geom_angle
_geom_angle_site_symmetry_1
_geom_angle_site_symmetry_3
N1 Pt N1 180(3) 3_556 .
N1 Pt Cl 92(2) 3_556 3_556
N1 Pt Cl 88.1(7) . 3_556
N1 Pt Cl 88(2) 3_556 .
N1 Pt Cl 91.9(7) . .
Cl Pt Cl 180.0(5) 3_556 .
O1 C1 C7 108(3) . .
O1 C1 C2 107(3) . .
C7 C1 C2 109(3) . .
O1 C1 C13 110(3) . .
C7 C1 C13 113(3) . .
C2 C1 C13 109(3) . .
C3 C2 C6 120.0 . .
C3 C2 C1 116(2) . .
C6 C2 C1 124(2) . .
C2 C3 C4 120.0 . .
N1 C4 C3 120.0 . .
C4 N1 C5 120.0 . .
C4 N1 Pt 120.9(11) . .
C5 N1 Pt 118.6(11) . .
C6 C5 N1 120.0 . .
C5 C6 C2 120.0 . .
C8 C7 C12 120.0 . .
C8 C7 C1 122(2) . .
C12 C7 C1 117(2) . .
C7 C8 C9 120.0 . .
C8 C9 C10 120.0 . .
C11 C10 C9 120.0 . .
C10 C11 C12 120.0 . .
C11 C12 C7 120.0 . .
C14 C13 C18 120.0 . .
C14 C13 C1 120(2) . .
C18 C13 C1 119(2) . .
C13 C14 C15 120.0 . .
C16 C15 C14 120.0 . .
C17 C16 C15 120.0 . .
C18 C17 C16 120.0 . .
C17 C18 C13 120.0 . .
O2 C19 C21 120(5) . .
O2 C19 C20 120(5) . .
C21 C19 C20 120(5) . .
N100 Pt2 N100 180(6) 3_456 .
N100 Pt2 Cl10 88(4) 3_456 .
N100 Pt2 Cl10 92(3) . .
N100 Pt2 Cl10 92(4) 3_456 3_456
N100 Pt2 Cl10 88(3) . 3_456
Cl10 Pt2 Cl10 180(4) . 3_456
O100 C100 C700 108.8 . .
O100 C100 C200 106.3 . .
C700 C100 C200 109.2 . .
O100 C100 C130 110.2 . .
C700 C100 C130 113.0 . .
C200 C100 C130 109.0 . .
C600 C200 C300 120.0 . .
C600 C200 C100 116.6 . .
C300 C200 C100 123.4 . .
C200 C600 C500 120.0 . .
C600 C500 N100 120.0 . .
C400 N100 C500 120.0 . .
C400 N100 Pt2 123(3) . .
C500 N100 Pt2 117(3) . .
N100 C400 C300 120.0 . .
C400 C300 C200 120.0 . .
C800 C700 C120 120.0 . .
C800 C700 C100 122.4 . .
C120 C700 C100 117.5 . .
C900 C800 C700 120.0 . .
C111 C900 C800 120.00(5) . .
C900 C111 C110 120.0 . .
C120 C110 C111 120.0 . .
C110 C120 C700 120.00(6) . .
C140 C130 C180 120.0 . .
C140 C130 C100 120.8 . .
C180 C130 C100 119.2 . .
C130 C140 C150 120.0 . .
C160 C150 C140 120.0 . .
C170 C160 C150 120.0 . .
C160 C170 C180 120.0 . .
C170 C180 C130 120.0 . .
O200 C190 C210 119.1 . .
O200 C190 C201 121.0 . .
C210 C190 C201 119.7 . .

loop_
_geom_bond_atom_site_label_1
_geom_bond_atom_site_label_2
_geom_bond_distance
_geom_bond_site_symmetry_2
Pt N1 2.037(16) 3_556
Pt N1 2.037(16) .
Pt Cl 2.306(11) 3_556
Pt Cl 2.306(11) .
O1 C1 1.41(5) .
O2 C19 1.30(6) .
C1 C7 1.52(4) .
C1 C2 1.54(4) .
C1 C13 1.55(4) .
C2 C3 1.3900 .
C2 C6 1.3900 .
C3 C4 1.3900 .
C4 N1 1.3900 .
N1 C5 1.3900 .
C5 C6 1.3900 .
C7 C8 1.3900 .
C7 C12 1.3900 .
C8 C9 1.3900 .
C9 C10 1.3900 .
C10 C11 1.3900 .
C11 C12 1.3900 .
C13 C14 1.3900 .
C13 C18 1.3900 .
C14 C15 1.3900 .
C15 C16 1.3900 .
C16 C17 1.3900 .
C17 C18 1.3900 .
C19 C21 1.48(8) .
C19 C20 1.54(8) .
Pt2 N100 2.02(6) 3_456
Pt2 N100 2.02(6) .
Pt2 Cl10 2.34(8) .
Pt2 Cl10 2.34(9) 3_456
O100 C100 1.4049 .
O200 C190 1.2942 .
C100 C700 1.5229 .
C100 C200 1.5458 .
C100 C130 1.5479 .
C200 C600 1.3900 .
C200 C300 1.3900 .
C600 C500 1.3900 .
C500 N100 1.3900 .
N100 C400 1.3900 .
C400 C300 1.3900 .
C700 C800 1.3900 .
C700 C120 1.3900 .
C800 C900 1.3900 .
C900 C111 1.3900 .
C111 C110 1.3900 .
C110 C120 1.3900 .
C130 C140 1.3900 .
C130 C180 1.3900 .
C140 C150 1.3900 .
C150 C160 1.3900 .
C160 C170 1.3900 .
C170 C180 1.3900 .
C190 C210 1.4832 .
C190 C201 1.5384 .
